data_4128817
loop_
_publ_author_name
'Chen, Shoushun'
'Mukherjee, Soumya'
'Lucier, Bryan E. G.'
'Guo, Ying'
'Wong, Y. T. Angel'
'Terskikh, Victor V.'
'Zaworotko, Michael J.'
'Huang, Yining'

_publ_section_title
;
 Cleaving Carboxyls: Understanding Thermally Triggered Hierarchical Pores
 in the Metal-Organic Framework MIL-121.
;
_journal_issue 36
_journal_name_full 'Journal of the American Chemical Society'
_journal_page_first 14257
_journal_page_last 14271
_journal_paper_doi 10.1021/jacs.9b06194
_journal_volume 141
_journal_year 2019
_chemical_formula_sum 'C8 H4 Al O7.61'
_chemical_formula_weight 248.81
_space_group_crystal_system orthorhombic
_space_group_IT_number 74
_space_group_name_Hall '-I 2b 2'
_space_group_name_H-M_alt 'I m m a'
_atom_sites_solution_hydrogens mixed
_atom_sites_solution_primary dual
_atom_sites_solution_secondary difmap
_audit_creation_method SHELXL-2016/6
_cell_angle_alpha 90
_cell_angle_beta 90
_cell_angle_gamma 90
_cell_formula_units_Z 4
_cell_length_a 16.188(5)
_cell_length_b 6.624(2)
_cell_length_c 13.520(6)
_cell_measurement_reflns_used 1474
_cell_measurement_temperature 110
_cell_measurement_theta_max 26.03
_cell_measurement_theta_min 3.01
_cell_volume 1449.7(9)
_computing_cell_refinement SAINT
_computing_data_collection Apex3
_computing_data_reduction SAINT
_computing_molecular_graphics Mercury
_computing_publication_material cif2tables.py
_computing_structure_refinement SHELXL
_computing_structure_solution SHELXT
_diffrn_ambient_temperature 110
_diffrn_detector 'CCD plate'
_diffrn_detector_type 'Bruker Apex2'
_diffrn_measured_fraction_theta_full 0.999
_diffrn_measured_fraction_theta_max 0.999
_diffrn_measurement_device '\k-geometry diffractometer'
_diffrn_measurement_device_type 'Bruker Kappa Axis Apex2'
_diffrn_measurement_method 'phi and omega scans'
_diffrn_radiation_type MoK\a
_diffrn_radiation_wavelength 0.71073
_diffrn_reflns_av_R_equivalents 0.0884
_diffrn_reflns_av_unetI/netI 0.0360
_diffrn_reflns_Laue_measured_fraction_full 0.999
_diffrn_reflns_Laue_measured_fraction_max 0.999
_diffrn_reflns_limit_h_max 21
_diffrn_reflns_limit_h_min -21
_diffrn_reflns_limit_k_max 8
_diffrn_reflns_limit_k_min -8
_diffrn_reflns_limit_l_max 18
_diffrn_reflns_limit_l_min -18
_diffrn_reflns_number 14798
_diffrn_reflns_point_group_measured_fraction_full 0.999
_diffrn_reflns_point_group_measured_fraction_max 0.999
_diffrn_reflns_theta_full 25.242
_diffrn_reflns_theta_max 28.731
_diffrn_reflns_theta_min 2.516
_diffrn_source 'sealed tube'
_exptl_absorpt_coefficient_mu 0.157
_exptl_absorpt_correction_T_max 0.7458
_exptl_absorpt_correction_T_min 0.6295
_exptl_absorpt_correction_type multi-scan
_exptl_absorpt_process_details SADABS
_exptl_crystal_colour colourless
_exptl_crystal_density_diffrn 1.140
_exptl_crystal_description prism
_exptl_crystal_F_000 503
_exptl_crystal_size_max 0.255
_exptl_crystal_size_mid 0.226
_exptl_crystal_size_min 0.099
_refine_diff_density_max 0.606
_refine_diff_density_min -0.340
_refine_diff_density_rms 0.093
_refine_ls_extinction_method none
_refine_ls_goodness_of_fit_ref 1.452
_refine_ls_hydrogen_treatment mixed
_refine_ls_matrix_type full
_refine_ls_number_parameters 79
_refine_ls_number_reflns 1058
_refine_ls_number_restraints 56
_refine_ls_restrained_S_all 1.449
_refine_ls_R_factor_all 0.0765
_refine_ls_R_factor_gt 0.0665
_refine_ls_shift/su_max 0.126
_refine_ls_shift/su_mean 0.020
_refine_ls_structure_factor_coef Fsqd
_refine_ls_weighting_details 'w=1/[\s^2^(Fo^2^)+(0.1000P)^2^] where P=(Fo^2^+2Fc^2^)/3'
_refine_ls_weighting_scheme calc
_refine_ls_wR_factor_gt 0.1912
_refine_ls_wR_factor_ref 0.1975
_reflns_Friedel_coverage 0.000
_reflns_number_gt 869
_reflns_number_total 1058
_reflns_threshold_expression 'I > 2\s(I)'
_cod_data_source_file ja9b06194_si_002.cif
_cod_data_source_block b19209
_cod_original_cell_volume 1449.8(9)
_cod_database_code 4128817
_shelx_shelxl_version_number 2016/6
_shelx_space_group_comment
;
The symmetry employed for this shelxl refinement is uniquely defined
by the following loop, which should always be used as a source of
symmetry information in preference to the above space-group names.
They are only intended as comments.
;
_shelx_estimated_absorpt_t_min 0.961
_shelx_estimated_absorpt_t_max 0.985

loop_
_space_group_symop_operation_xyz
'x, y, z'
'-x, -y+1/2, z'
'-x, y+1/2, -z'
'x, -y, -z'
'x+1/2, y+1/2, z+1/2'
'-x+1/2, -y+1, z+1/2'
'-x+1/2, y+1, -z+1/2'
'x+1/2, -y+1/2, -z+1/2'
'-x, -y, -z'
'x, y-1/2, -z'
'x, -y-1/2, z'
'-x, y, z'
'-x+1/2, -y+1/2, -z+1/2'
'x+1/2, y, -z+1/2'
'x+1/2, -y, z+1/2'
'-x+1/2, y+1/2, z+1/2'

loop_
_atom_site_label
_atom_site_type_symbol
_atom_site_fract_x
_atom_site_fract_y
_atom_site_fract_z
_atom_site_U_iso_or_equiv
_atom_site_adp_type
_atom_site_occupancy
_atom_site_site_symmetry_order
_atom_site_calc_flag
_atom_site_refinement_flags_posn
_atom_site_refinement_flags_adp
_atom_site_refinement_flags_occupancy
_atom_site_disorder_assembly
_atom_site_disorder_group
Al1 Al 0.500000 0.500000 0.500000 0.0137(4) Uani 1 4 d S T P . .
O1 O 0.500000 0.250000 0.5590(2) 0.0165(6) Uani 1 4 d S T P . .
H1 H 0.500000 0.250000 0.612896 0.05(2) Uiso 1 4 d R . P . .
O2 O 0.58411(8) 0.5811(2) 0.59034(11) 0.0251(5) Uani 1 1 d . . . . .
C1 C 0.61096(17) 0.750000 0.6163(2) 0.0207(6) Uani 1 2 d S T P . .
C2 C 0.68311(18) 0.750000 0.6860(2) 0.0263(7) Uani 1 2 d S T P . .
C3 C 0.7160(3) 0.9292(7) 0.7189(5) 0.0459(17) Uani 0.601(9) 1 d . . P . .
H3 H 0.691956 1.053527 0.698808 0.055 Uiso 0.601(9) 1 calc R U P . .
C3' C 0.6796(10) 0.856(3) 0.7730(14) 0.051(2) Uani 0.191(7) 1 d . . P . .
H3' H 0.630089 0.922241 0.791980 0.061 Uiso 0.191(7) 1 calc R U P . .
C3" C 0.7513(10) 0.865(2) 0.6668(13) 0.051(2) Uani 0.208(7) 1 d . . P . .
H3" H 0.751210 0.953154 0.611342 0.061 Uiso 0.208(7) 1 calc R U P . .
O1X O 0.6538(13) 1.250000 0.7022(17) 0.084(10) Uani 0.214(14) 2 d S T P A 1
O2X O 0.698(3) 1.250000 0.638(4) -0.01(2) Uani 0.025(11) 2 d S TU P B 2
O3X O 0.7388(14) 1.158(4) 0.559(3) 0.41(3) Uani 0.380(8) 1 d . . P C 3

loop_
_atom_site_aniso_label
_atom_site_aniso_U_11
_atom_site_aniso_U_22
_atom_site_aniso_U_33
_atom_site_aniso_U_23
_atom_site_aniso_U_13
_atom_site_aniso_U_12
Al1 0.0119(5) 0.0150(6) 0.0142(6) -0.0012(4) 0.000 0.000
O1 0.0192(13) 0.0159(14) 0.0144(14) 0.000 0.000 0.000
O2 0.0259(8) 0.0189(9) 0.0306(9) 0.0019(6) -0.0128(6) -0.0034(6)
C1 0.0180(12) 0.0225(14) 0.0216(14) 0.000 -0.0061(10) 0.000
C2 0.0253(14) 0.0182(15) 0.0354(17) 0.000 -0.0162(13) 0.000
C3 0.050(3) 0.014(2) 0.073(4) -0.0004(19) -0.045(3) -0.0001(18)
C3' 0.044(4) 0.046(6) 0.062(5) -0.005(3) -0.034(3) -0.003(3)
C3" 0.044(4) 0.046(6) 0.062(5) -0.005(3) -0.034(3) -0.003(3)
O1X 0.087(16) 0.056(12) 0.110(19) 0.000 -0.071(15) 0.000
O2X -0.01(2) -0.01(2) -0.01(2) 0.000 0.001(5) 0.000
O3X 0.31(3) 0.31(5) 0.61(7) 0.02(3) -0.29(4) -0.17(2)

loop_
_atom_type_symbol
_atom_type_description
_atom_type_scat_dispersion_real
_atom_type_scat_dispersion_imag
_atom_type_scat_source
C C 0.0033 0.0016 'International Tables Vol C Tables 4.2.6.8 and 6.1.1.4'
H H 0.0000 0.0000 'International Tables Vol C Tables 4.2.6.8 and 6.1.1.4'
O O 0.0106 0.0060 'International Tables Vol C Tables 4.2.6.8 and 6.1.1.4'
Al Al 0.0645 0.0514 'International Tables Vol C Tables 4.2.6.8 and 6.1.1.4'

loop_
_geom_angle_atom_site_label_1
_geom_angle_atom_site_label_2
_geom_angle_atom_site_label_3
_geom_angle
_geom_angle_site_symmetry_1
_geom_angle_site_symmetry_3
O1 Al1 O1 180.0 . 9_666
O1 Al1 O2 91.39(8) . 9_666
O1 Al1 O2 88.61(8) 9_666 9_666
O1 Al1 O2 88.61(8) . 12_655
O1 Al1 O2 91.39(8) 9_666 12_655
O2 Al1 O2 88.84(10) 9_666 12_655
O1 Al1 O2 88.61(8) . .
O1 Al1 O2 91.39(8) 9_666 .
O2 Al1 O2 180.0 9_666 .
O2 Al1 O2 91.16(10) 12_655 .
O1 Al1 O2 91.39(8) . 4_566
O1 Al1 O2 88.61(8) 9_666 4_566
O2 Al1 O2 91.16(10) 9_666 4_566
O2 Al1 O2 180.0 12_655 4_566
O2 Al1 O2 88.84(10) . 4_566
Al1 O1 Al1 128.56(16) 2_655 .
Al1 O1 H1 115.7 2_655 .
Al1 O1 H1 115.7 . .
C1 O2 Al1 132.83(15) . .
O2 C1 O2 127.0(3) 11_575 .
O2 C1 C2 116.52(13) 11_575 .
O2 C1 C2 116.52(13) . .
C3' C2 C3' 61.5(16) . 11_575
C3' C2 C3 45.3(8) . .
C3' C2 C3 100.4(8) 11_575 .
C3' C2 C3 100.4(8) . 11_575
C3' C2 C3 45.3(8) 11_575 11_575
C3 C2 C3 119.5(4) . 11_575
C3' C2 C3" 84.9(11) . .
C3' C2 C3" 118.8(9) 11_575 .
C3 C2 C3" 42.8(7) . .
C3 C2 C3" 103.4(8) 11_575 .
C3' C2 C3" 118.8(9) . 11_575
C3' C2 C3" 84.9(11) 11_575 11_575
C3 C2 C3" 103.4(8) . 11_575
C3 C2 C3" 42.8(7) 11_575 11_575
C3" C2 C3" 67.9(15) . 11_575
C3' C2 C1 120.5(7) . .
C3' C2 C1 120.5(7) 11_575 .
C3 C2 C1 120.3(2) . .
C3 C2 C1 120.3(2) 11_575 .
C3" C2 C1 120.6(6) . .
C3" C2 C1 120.6(6) 11_575 .
C2 C3 C3 120.2(2) . 7_646
C2 C3 H3 119.9 . .
C3 C3 H3 119.9 7_646 .
C2 C3' C3" 119.6(15) . 7_646
C2 C3' C3" 87.2(10) . 13_666
C3" C3' C3" 49.2(11) 7_646 13_666
C2 C3' H3' 120.2 . .
C3" C3' H3' 120.2 7_646 .
C3" C3' H3' 134.2 13_666 .
C2 C3" C3' 121.1(15) . 7_646
C2 C3" C3' 88.0(10) . 13_666
C3' C3" C3' 44.0(11) 7_646 13_666
C2 C3" H3" 119.5 . .
C3' C3" H3" 119.5 7_646 .
C3' C3" H3" 139.9 13_666 .

loop_
_geom_bond_atom_site_label_1
_geom_bond_atom_site_label_2
_geom_bond_distance
_geom_bond_site_symmetry_2
Al1 O1 1.8382(13) .
Al1 O1 1.8382(14) 9_666
Al1 O2 1.9063(14) 9_666
Al1 O2 1.9063(14) 12_655
Al1 O2 1.9063(14) .
Al1 O2 1.9063(14) 4_566
O1 H1 0.7286 .
O2 C1 1.2507(19) .
C1 C2 1.501(4) .
C2 C3' 1.370(17) .
C2 C3' 1.370(17) 11_575
C2 C3 1.374(4) .
C2 C3 1.374(4) 11_575
C2 C3" 1.366(16) .
C2 C3" 1.366(16) 11_575
C3 C3 1.387(7) 7_646
C3 H3 0.9500 .
C3' C3" 1.384(18) 7_646
C3' C3" 2.01(2) 13_666
C3' H3' 0.9500 .
C3" H3" 0.9500 .
O3X O3X 1.22(5) 11_585

loop_
_geom_torsion_atom_site_label_1
_geom_torsion_atom_site_label_2
_geom_torsion_atom_site_label_3
_geom_torsion_atom_site_label_4
_geom_torsion
_geom_torsion_site_symmetry_1
_geom_torsion_site_symmetry_4
O2 Al1 O1 Al1 45.60(5) 9_666 2_655
O2 Al1 O1 Al1 134.40(5) 12_655 2_655
O2 Al1 O1 Al1 -134.40(5) . 2_655
O2 Al1 O1 Al1 -45.60(5) 4_566 2_655
Al1 O2 C1 O2 3.9(5) . 11_575
Al1 O2 C1 C2 -176.11(18) . .
O2 C1 C2 C3' 53.6(10) 11_575 .
O2 C1 C2 C3' -126.4(10) . .
O2 C1 C2 C3' 126.4(10) 11_575 11_575
O2 C1 C2 C3' -53.6(10) . 11_575
O2 C1 C2 C3 0.5(6) 11_575 .
O2 C1 C2 C3 -179.5(4) . .
O2 C1 C2 C3 179.5(4) 11_575 11_575
O2 C1 C2 C3 -0.5(6) . 11_575
O2 C1 C2 C3" -49.6(10) 11_575 .
O2 C1 C2 C3" 130.5(10) . .
O2 C1 C2 C3" -130.5(10) 11_575 11_575
O2 C1 C2 C3" 49.6(10) . 11_575
C3' C2 C3 C3 77.3(12) . 7_646
C3' C2 C3 C3 47.0(14) 11_575 7_646
C3 C2 C3 C3 2.8(15) 11_575 7_646
C3" C2 C3 C3 -74.5(11) . 7_646
C3" C2 C3 C3 -40.1(15) 11_575 7_646
C1 C2 C3 C3 -178.2(7) . 7_646
C3' C2 C3' C3" 73.9(19) 11_575 7_646
C3 C2 C3' C3" -71.7(17) . 7_646
C3 C2 C3' C3" 49.8(19) 11_575 7_646
C3" C2 C3' C3" -52.9(16) . 7_646
C3" C2 C3' C3" 8(3) 11_575 7_646
C1 C2 C3' C3" -175.6(13) . 7_646
C3' C2 C3' C3" 35.1(10) 11_575 13_666
C3 C2 C3' C3" -110.5(10) . 13_666
C3 C2 C3' C3" 11.0(9) 11_575 13_666
C3" C2 C3' C3" -91.7(10) . 13_666
C3" C2 C3' C3" -30.4(15) 11_575 13_666
C1 C2 C3' C3" 145.6(6) . 13_666
C3' C2 C3" C3' 61.9(16) . 7_646
C3' C2 C3" C3' 8(3) 11_575 7_646
C3 C2 C3" C3' 81.6(19) . 7_646
C3 C2 C3" C3' -38(2) 11_575 7_646
C3" C2 C3" C3' -62(2) 11_575 7_646
C1 C2 C3" C3' -175.5(14) . 7_646
C3' C2 C3" C3' 92.6(10) . 13_666
C3' C2 C3" C3' 39.2(16) 11_575 13_666
C3 C2 C3" C3' 112.3(11) . 13_666
C3 C2 C3" C3' -6.9(10) 11_575 13_666
C3" C2 C3" C3' -31.4(11) 11_575 13_666
C1 C2 C3" C3' -144.8(6) . 13_666
